data_2225460
loop_
_publ_author_name
'Zhu, Yu'

_publ_section_title
;
 {2-[2-(Ethylamino)ethyliminomethyl]-5-methoxyphenolato}(thiocyanato-\k<i>N</i>)copper(II)
;
_journal_coeditor_code CI5055
_journal_issue 4
_journal_name_full 'Acta Crystallographica Section E'
_journal_page_first m419
_journal_paper_doi 10.1107/S1600536810009402
_journal_volume 66
_journal_year 2010
_chemical_formula_iupac '[Cu (C12 H17 N2 O2) (N C S)]'
_chemical_formula_moiety 'C13 H17 Cu N3 O2 S'
_chemical_formula_sum 'C13 H17 Cu N3 O2 S'
_chemical_formula_weight 342.90
_chemical_name_systematic
;
{2-[2-(Ethylamino)ethyliminomethyl]-5-methoxyphenolato}(thiocyanato-\k<i>N</i>)
copper(II)
;
_space_group_IT_number 14
_symmetry_cell_setting monoclinic
_symmetry_space_group_name_Hall '-P 2ybc'
_symmetry_space_group_name_H-M 'P 1 21/c 1'
_atom_sites_solution_hydrogens geom
_atom_sites_solution_primary direct
_atom_sites_solution_secondary difmap
_audit_creation_method SHELXL-97
_cell_angle_alpha 90.00
_cell_angle_beta 113.810(7)
_cell_angle_gamma 90.00
_cell_formula_units_Z 4
_cell_length_a 12.296(6)
_cell_length_b 10.582(5)
_cell_length_c 12.480(6)
_cell_measurement_reflns_used 2310
_cell_measurement_temperature 293(2)
_cell_measurement_theta_max 25.0
_cell_measurement_theta_min 2.6
_cell_volume 1485.6(12)
_computing_cell_refinement 'SAINT (Bruker, 1998)'
_computing_data_collection 'SMART (Bruker, 1998)'
_computing_data_reduction 'SAINT (Bruker, 1998)'
_computing_molecular_graphics 'SHELXTL (Sheldrick, 2008)'
_computing_publication_material 'SHELXTL (Sheldrick, 2008)'
_computing_structure_refinement 'SHELXL97 (Sheldrick, 2008)'
_computing_structure_solution 'SHELXS97 (Sheldrick, 2008)'
_diffrn_ambient_temperature 293(2)
_diffrn_measured_fraction_theta_full 0.966
_diffrn_measured_fraction_theta_max 0.966
_diffrn_measurement_device_type 'Bruker SMART CCD area-detector'
_diffrn_measurement_method '\w scan'
_diffrn_radiation_monochromator graphite
_diffrn_radiation_source 'fine-focus sealed tube'
_diffrn_radiation_type MoK\a
_diffrn_radiation_wavelength 0.71073
_diffrn_reflns_av_R_equivalents 0.0389
_diffrn_reflns_av_sigmaI/netI 0.0486
_diffrn_reflns_limit_h_max 15
_diffrn_reflns_limit_h_min -15
_diffrn_reflns_limit_k_max 13
_diffrn_reflns_limit_k_min -13
_diffrn_reflns_limit_l_max 10
_diffrn_reflns_limit_l_min -16
_diffrn_reflns_number 8523
_diffrn_reflns_theta_full 27.45
_diffrn_reflns_theta_max 27.45
_diffrn_reflns_theta_min 1.81
_diffrn_standards_number 0
_exptl_absorpt_coefficient_mu 1.614
_exptl_absorpt_correction_T_max 0.6697
_exptl_absorpt_correction_T_min 0.6431
_exptl_absorpt_correction_type multi-scan
_exptl_absorpt_process_details '(SADABS; Sheldrick, 1996)'
_exptl_crystal_colour blue
_exptl_crystal_density_diffrn 1.533
_exptl_crystal_density_method 'not measured'
_exptl_crystal_description 'Block cut from needle'
_exptl_crystal_F_000 708
_exptl_crystal_size_max 0.30
_exptl_crystal_size_mid 0.27
_exptl_crystal_size_min 0.27
_refine_diff_density_max 0.607
_refine_diff_density_min -0.342
_refine_ls_extinction_method none
_refine_ls_goodness_of_fit_ref 1.002
_refine_ls_hydrogen_treatment constr
_refine_ls_matrix_type full
_refine_ls_number_parameters 183
_refine_ls_number_reflns 3282
_refine_ls_number_restraints 0
_refine_ls_restrained_S_all 1.002
_refine_ls_R_factor_all 0.0812
_refine_ls_R_factor_gt 0.0438
_refine_ls_shift/su_max 0.001
_refine_ls_shift/su_mean 0.000
_refine_ls_structure_factor_coef Fsqd
_refine_ls_weighting_details 'calc w=1/[\s^2^(Fo^2^)+(0.0551P)^2^+1.5145P] where P=(Fo^2^+2Fc^2^)/3'
_refine_ls_weighting_scheme calc
_refine_ls_wR_factor_gt 0.1065
_refine_ls_wR_factor_ref 0.1291
_reflns_number_gt 2123
_reflns_number_total 3282
_reflns_threshold_expression I>2\s(I)
_cod_data_source_file ci5055.cif
_cod_data_source_block I
_cod_depositor_comments
;
The following automatic conversions were performed:
'_symmetry_cell_setting' value 'Monoclinic' changed to 'monoclinic'
according to '/home/saulius/struct/CIF-dictionaries/cif_core.dic'
dictionary named 'cif_core.dic' version 2.4.1 from 2010-06-29.

Automatic conversion script
Id: cif_fix_enum 1527 2010-12-29 10:47:43Z saulius 
;
_cod_original_cell_volume 1485.7(12)
_cod_original_sg_symbol_H-M 'P 21/c'
_cod_database_code 2225460
_cod_database_fobs_code 2225460

loop_
_symmetry_equiv_pos_as_xyz
'x, y, z'
'-x, y+1/2, -z+1/2'
'-x, -y, -z'
'x, -y-1/2, z-1/2'

loop_
_atom_site_type_symbol
_atom_site_label
_atom_site_fract_x
_atom_site_fract_y
_atom_site_fract_z
_atom_site_U_iso_or_equiv
_atom_site_adp_type
_atom_site_calc_flag
_atom_site_refinement_flags
_atom_site_occupancy
_atom_site_disorder_assembly
_atom_site_disorder_group
Cu Cu1 0.55890(4) 0.38272(4) 0.94272(4) 0.04744(18) Uani d . 1 . .
N N1 0.6492(3) 0.3114(3) 1.0844(3) 0.0465(8) Uani d . 1 . .
N N2 0.4301(3) 0.2831(3) 0.9449(3) 0.0596(9) Uani d . 1 . .
H H2N 0.3686 0.3382 0.9287 0.072 Uiso calc R 1 . .
N N3 0.4579(3) 0.4525(3) 0.7995(3) 0.0488(8) Uani d . 1 . .
O O1 0.6770(2) 0.4836(3) 0.9392(2) 0.0543(7) Uani d . 1 . .
O O2 1.0326(3) 0.7210(3) 1.0840(3) 0.0718(9) Uani d . 1 . .
S S1 0.30391(13) 0.57348(14) 0.60132(10) 0.0790(4) Uani d . 1 . .
C C1 0.7807(3) 0.5063(4) 1.0246(3) 0.0460(9) Uani d . 1 . .
C C2 0.8513(4) 0.5995(4) 1.0075(3) 0.0516(10) Uani d . 1 . .
H H2 0.8249 0.6414 0.9360 0.062 Uiso calc R 1 . .
C C3 0.9598(4) 0.6314(4) 1.0944(4) 0.0552(10) Uani d . 1 . .
C C4 0.9978(5) 0.7842(5) 0.9760(4) 0.0858(17) Uani d . 1 . .
H H4A 0.9877 0.7240 0.9152 0.129 Uiso calc R 1 . .
H H4B 1.0578 0.8443 0.9801 0.129 Uiso calc R 1 . .
H H4C 0.9240 0.8276 0.9590 0.129 Uiso calc R 1 . .
C C5 1.0006(4) 0.5683(5) 1.2010(4) 0.0664(12) Uani d . 1 . .
H H5 1.0740 0.5885 1.2598 0.080 Uiso calc R 1 . .
C C6 0.9326(4) 0.4776(4) 1.2183(4) 0.0629(12) Uani d . 1 . .
H H6 0.9605 0.4365 1.2904 0.075 Uiso calc R 1 . .
C C7 0.8217(4) 0.4421(4) 1.1327(3) 0.0480(9) Uani d . 1 . .
C C8 0.7542(4) 0.3458(4) 1.1546(3) 0.0510(10) Uani d . 1 . .
H H8 0.7884 0.3035 1.2258 0.061 Uiso calc R 1 . .
C C9 0.5884(4) 0.2097(4) 1.1177(4) 0.0597(11) Uani d . 1 . .
H H9A 0.6175 0.2042 1.2023 0.072 Uiso calc R 1 . .
H H9B 0.6024 0.1293 1.0880 0.072 Uiso calc R 1 . .
C C10 0.4593(4) 0.2402(4) 1.0658(4) 0.0630(12) Uani d . 1 . .
H H10A 0.4129 0.1660 1.0658 0.076 Uiso calc R 1 . .
H H10B 0.4421 0.3062 1.1106 0.076 Uiso calc R 1 . .
C C11 0.3850(5) 0.1848(5) 0.8565(4) 0.0792(15) Uani d . 1 . .
H H11A 0.4379 0.1126 0.8819 0.095 Uiso calc R 1 . .
H H11B 0.3879 0.2159 0.7845 0.095 Uiso calc R 1 . .
C C12 0.2620(5) 0.1410(5) 0.8301(4) 0.0816(16) Uani d . 1 . .
H H12A 0.2569 0.1124 0.9009 0.122 Uiso calc R 1 . .
H H12B 0.2422 0.0727 0.7748 0.122 Uiso calc R 1 . .
H H12C 0.2074 0.2095 0.7976 0.122 Uiso calc R 1 . .
C C13 0.3932(4) 0.5018(4) 0.7173(3) 0.0459(9) Uani d . 1 . .

loop_
_atom_site_aniso_label
_atom_site_aniso_U_11
_atom_site_aniso_U_22
_atom_site_aniso_U_33
_atom_site_aniso_U_12
_atom_site_aniso_U_13
_atom_site_aniso_U_23
Cu1 0.0569(3) 0.0430(3) 0.0396(3) -0.0019(2) 0.0166(2) 0.00224(19)
N1 0.063(2) 0.0397(17) 0.0379(16) 0.0056(15) 0.0213(15) 0.0010(13)
N2 0.077(3) 0.0499(19) 0.0485(19) -0.0137(18) 0.0216(18) 0.0024(15)
N3 0.055(2) 0.0471(18) 0.0396(17) -0.0061(16) 0.0142(15) 0.0017(14)
O1 0.0489(16) 0.0666(18) 0.0378(14) -0.0067(14) 0.0073(12) 0.0121(12)
O2 0.0598(19) 0.089(2) 0.0557(19) -0.0252(18) 0.0123(15) -0.0104(16)
S1 0.0831(9) 0.1010(10) 0.0463(6) 0.0400(8) 0.0192(6) 0.0180(6)
C1 0.046(2) 0.050(2) 0.0409(19) 0.0040(18) 0.0167(17) -0.0023(17)
C2 0.048(2) 0.063(3) 0.040(2) -0.002(2) 0.0142(17) -0.0014(18)
C3 0.052(2) 0.060(3) 0.051(2) -0.004(2) 0.0181(19) -0.0141(19)
C4 0.078(4) 0.106(4) 0.069(3) -0.044(3) 0.024(3) -0.008(3)
C5 0.051(3) 0.078(3) 0.054(3) 0.002(2) 0.004(2) -0.007(2)
C6 0.063(3) 0.068(3) 0.045(2) 0.010(2) 0.008(2) 0.003(2)
C7 0.047(2) 0.050(2) 0.043(2) 0.0092(19) 0.0146(17) 0.0009(17)
C8 0.064(3) 0.048(2) 0.038(2) 0.018(2) 0.0180(19) 0.0068(17)
C9 0.087(3) 0.044(2) 0.047(2) 0.001(2) 0.025(2) 0.0102(18)
C10 0.086(4) 0.052(2) 0.052(2) -0.018(2) 0.029(2) 0.002(2)
C11 0.103(4) 0.073(3) 0.065(3) -0.030(3) 0.037(3) -0.011(3)
C12 0.078(3) 0.093(4) 0.057(3) -0.029(3) 0.009(2) -0.002(3)
C13 0.054(2) 0.046(2) 0.038(2) -0.0007(19) 0.0193(18) -0.0025(17)

loop_
_atom_type_symbol
_atom_type_description
_atom_type_scat_dispersion_real
_atom_type_scat_dispersion_imag
_atom_type_scat_source
C C 0.0033 0.0016 'International Tables Vol C Tables 4.2.6.8 and 6.1.1.4'
H H 0.0000 0.0000 'International Tables Vol C Tables 4.2.6.8 and 6.1.1.4'
N N 0.0061 0.0033 'International Tables Vol C Tables 4.2.6.8 and 6.1.1.4'
O O 0.0106 0.0060 'International Tables Vol C Tables 4.2.6.8 and 6.1.1.4'
S S 0.1246 0.1234 'International Tables Vol C Tables 4.2.6.8 and 6.1.1.4'
Cu Cu 0.3201 1.2651 'International Tables Vol C Tables 4.2.6.8 and 6.1.1.4'

loop_
_geom_angle_atom_site_label_1
_geom_angle_atom_site_label_2
_geom_angle_atom_site_label_3
_geom_angle_site_symmetry_1
_geom_angle_site_symmetry_3
_geom_angle
_geom_angle_publ_flag
O1 Cu1 N1 . . 94.97(13) ?
O1 Cu1 N3 . . 88.49(13) ?
N1 Cu1 N3 . . 176.29(15) ?
O1 Cu1 N2 . . 177.40(14) ?
N1 Cu1 N2 . . 86.67(15) ?
N3 Cu1 N2 . . 89.82(15) ?
C8 N1 C9 . . 120.1(3) ?
C8 N1 Cu1 . . 126.4(3) ?
C9 N1 Cu1 . . 113.4(3) ?
C11 N2 C10 . . 114.7(3) ?
C11 N2 Cu1 . . 116.6(3) ?
C10 N2 Cu1 . . 108.9(3) ?
C11 N2 H2N . . 105.2 ?
C10 N2 H2N . . 105.2 ?
Cu1 N2 H2N . . 105.2 ?
C13 N3 Cu1 . . 174.4(3) ?
C1 O1 Cu1 . . 127.7(2) ?
C3 O2 C4 . . 118.0(3) ?
O1 C1 C2 . . 118.0(3) ?
O1 C1 C7 . . 122.9(4) ?
C2 C1 C7 . . 119.1(4) ?
C3 C2 C1 . . 121.3(4) ?
C3 C2 H2 . . 119.3 ?
C1 C2 H2 . . 119.3 ?
O2 C3 C2 . . 124.5(4) ?
O2 C3 C5 . . 115.7(4) ?
C2 C3 C5 . . 119.8(4) ?
O2 C4 H4A . . 109.5 ?
O2 C4 H4B . . 109.5 ?
H4A C4 H4B . . 109.5 ?
O2 C4 H4C . . 109.5 ?
H4A C4 H4C . . 109.5 ?
H4B C4 H4C . . 109.5 ?
C6 C5 C3 . . 119.3(4) ?
C6 C5 H5 . . 120.4 ?
C3 C5 H5 . . 120.4 ?
C5 C6 C7 . . 122.9(4) ?
C5 C6 H6 . . 118.5 ?
C7 C6 H6 . . 118.5 ?
C6 C7 C1 . . 117.6(4) ?
C6 C7 C8 . . 120.9(4) ?
C1 C7 C8 . . 121.6(4) ?
N1 C8 C7 . . 125.5(3) ?
N1 C8 H8 . . 117.3 ?
C7 C8 H8 . . 117.3 ?
N1 C9 C10 . . 107.1(3) ?
N1 C9 H9A . . 110.3 ?
C10 C9 H9A . . 110.3 ?
N1 C9 H9B . . 110.3 ?
C10 C9 H9B . . 110.3 ?
H9A C9 H9B . . 108.5 ?
N2 C10 C9 . . 106.8(4) ?
N2 C10 H10A . . 110.4 ?
C9 C10 H10A . . 110.4 ?
N2 C10 H10B . . 110.4 ?
C9 C10 H10B . . 110.4 ?
H10A C10 H10B . . 108.6 ?
N2 C11 C12 . . 115.7(4) ?
N2 C11 H11A . . 108.4 ?
C12 C11 H11A . . 108.4 ?
N2 C11 H11B . . 108.4 ?
C12 C11 H11B . . 108.4 ?
H11A C11 H11B . . 107.4 ?
C11 C12 H12A . . 109.5 ?
C11 C12 H12B . . 109.5 ?
H12A C12 H12B . . 109.5 ?
C11 C12 H12C . . 109.5 ?
H12A C12 H12C . . 109.5 ?
H12B C12 H12C . . 109.5 ?
N3 C13 S1 . . 178.8(4) ?

loop_
_geom_bond_atom_site_label_1
_geom_bond_atom_site_label_2
_geom_bond_site_symmetry_2
_geom_bond_distance
_geom_bond_publ_flag
Cu1 O1 . 1.817(3) y
Cu1 N1 . 1.828(3) y
Cu1 N3 . 1.868(3) y
Cu1 N2 . 1.912(4) y
N1 C8 . 1.286(5) ?
N1 C9 . 1.463(5) ?
N2 C11 . 1.453(6) ?
N2 C10 . 1.474(5) ?
N2 H2N . 0.91 ?
N3 C13 . 1.139(5) ?
O1 C1 . 1.313(4) ?
O2 C3 . 1.346(5) ?
O2 C4 . 1.409(6) ?
S1 C13 . 1.610(4) ?
C1 C2 . 1.386(6) ?
C1 C7 . 1.409(5) ?
C2 C3 . 1.379(6) ?
C2 H2 . 0.93 ?
C3 C5 . 1.389(6) ?
C4 H4A . 0.96 ?
C4 H4B . 0.96 ?
C4 H4C . 0.96 ?
C5 C6 . 1.346(6) ?
C5 H5 . 0.93 ?
C6 C7 . 1.402(6) ?
C6 H6 . 0.93 ?
C7 C8 . 1.410(6) ?
C8 H8 . 0.93 ?
C9 C10 . 1.488(6) ?
C9 H9A . 0.97 ?
C9 H9B . 0.97 ?
C10 H10A . 0.97 ?
C10 H10B . 0.97 ?
C11 C12 . 1.487(7) ?
C11 H11A . 0.97 ?
C11 H11B . 0.97 ?
C12 H12A . 0.96 ?
C12 H12B . 0.96 ?
C12 H12C . 0.96 ?
